data_4023329
loop_
_publ_author_name
'Kate M. Clapham'
'Andrei S. Batsanov'
'Ryan D. R. Greenwood'
'Martin R. Bryce'
'Amy E. Smith'
'Brian Tarbit'

_publ_contact_author 'Andrei S.Batsanov'
_publ_contact_author_email a.s.batsanov@durham.ac.uk
_publ_section_title
;
 Functionalized Heteroarylpyridazines and Pyridazin-3(2H)-one
 Derivatives via Palladium-Catalyzed Cross-Coupling Methodology
;
_journal_name_full 'Journal of Organic Chemistry'
_journal_page_first 2176
_journal_page_last 2181
_journal_paper_doi 10.1021/jo702420q
_journal_volume 73
_journal_year 2008
_chemical_formula_moiety 'C18 H23 B N2 O4'
_chemical_formula_sum 'C18 H23 B N2 O4'
_chemical_formula_weight 342.19
_chemical_melting_point 450.1(6)
_chemical_name_systematic
; 3-methoxy-6-(4-methoxyphenyl)-4-(4,4,5,5-tetramethyl-1,3,2-
dioxaborolan-2-yl)pyridazine 
;
_space_group_IT_number 14
_symmetry_cell_setting monoclinic
_symmetry_space_group_name_Hall '-P 2yn'
_symmetry_space_group_name_H-M 'P 1 21/n 1'
_atom_sites_solution_hydrogens geom
_atom_sites_solution_primary direct
_atom_sites_solution_secondary difmap
_audit_creation_method SHELXL-97
_cell_angle_alpha 90.00
_cell_angle_beta 98.45(1)
_cell_angle_gamma 90.00
_cell_formula_units_Z 4
_cell_length_a 7.0700(7)
_cell_length_b 22.418(2)
_cell_length_c 11.2301(12)
_cell_measurement_reflns_used 8021
_cell_measurement_temperature 120(2)
_cell_measurement_theta_max 29.00
_cell_measurement_theta_min 2.58
_cell_volume 1760.6(3)
_computing_cell_refinement 'SAINT version 6.45A (Bruker, 2003)'
_computing_data_collection 'SMART version 5.049 (Bruker, 1998)'
_computing_data_reduction 'SAINT version 6.45A (Bruker, 2003)'
_computing_molecular_graphics 'SHELXTL version 6.14 (Bruker, 2003)'
_computing_publication_material 'SHELXTL version 6.14 (Bruker, 2003)'
_computing_structure_refinement 'SHELXTL version 6.14 (Bruker, 2003)'
_computing_structure_solution 'SHELXTL version 6.14 (Bruker, 2003)'
_diffrn_ambient_temperature 120(2)
_diffrn_detector_area_resol_mean 8
_diffrn_measured_fraction_theta_full 0.997
_diffrn_measured_fraction_theta_max 0.997
_diffrn_measurement_device_type 'Siemens SMART 1K CCD area detector'
_diffrn_measurement_method '\w scans'
_diffrn_radiation_monochromator graphite
_diffrn_radiation_source 'fine-focus sealed tube'
_diffrn_radiation_type MoK\a
_diffrn_radiation_wavelength 0.71073
_diffrn_reflns_av_R_equivalents 0.0318
_diffrn_reflns_av_sigmaI/netI 0.0300
_diffrn_reflns_limit_h_max 9
_diffrn_reflns_limit_h_min -9
_diffrn_reflns_limit_k_max 30
_diffrn_reflns_limit_k_min -29
_diffrn_reflns_limit_l_max 15
_diffrn_reflns_limit_l_min -15
_diffrn_reflns_number 17656
_diffrn_reflns_theta_full 29.01
_diffrn_reflns_theta_max 29.01
_diffrn_reflns_theta_min 1.82
_diffrn_standards_number 0
_exptl_absorpt_coefficient_mu 0.090
_exptl_absorpt_correction_T_max 1.0000
_exptl_absorpt_correction_T_min 0.8520
_exptl_absorpt_correction_type multi-scan
_exptl_absorpt_process_details 'SADABS 2.10 (Bruker, 2003), R(int)=0.055 before correction'
_exptl_crystal_colour colourless
_exptl_crystal_density_diffrn 1.291
_exptl_crystal_density_method 'not measured'
_exptl_crystal_description prism
_exptl_crystal_F_000 728
_exptl_crystal_size_max 0.60
_exptl_crystal_size_mid 0.18
_exptl_crystal_size_min 0.16
_refine_diff_density_max 0.337
_refine_diff_density_min -0.248
_refine_diff_density_rms 0.043
_refine_ls_extinction_method none
_refine_ls_goodness_of_fit_ref 1.021
_refine_ls_hydrogen_treatment constr
_refine_ls_matrix_type full
_refine_ls_number_parameters 238
_refine_ls_number_reflns 4678
_refine_ls_number_restraints 0
_refine_ls_restrained_S_all 1.021
_refine_ls_R_factor_all 0.0597
_refine_ls_R_factor_gt 0.0432
_refine_ls_shift/su_max 0.000
_refine_ls_shift/su_mean 0.000
_refine_ls_structure_factor_coef Fsqd
_refine_ls_weighting_details 'calc w=1/[\s^2^(Fo^2^)+(0.0496P)^2^+0.5772P] where P=(Fo^2^+2Fc^2^)/3'
_refine_ls_weighting_scheme calc
_refine_ls_wR_factor_gt 0.1009
_refine_ls_wR_factor_ref 0.1087
_reflns_number_gt 3714
_reflns_number_total 4678
_reflns_threshold_expression I>2\s(I)
_cod_data_source_file jo702420q-File001_2.cif
_cod_data_source_block 20b
_cod_depositor_comments
;
The following automatic conversions were performed:
'_symmetry_cell_setting' value 'Monoclinic' changed to 'monoclinic'
according to '/home/saulius/struct/CIF-dictionaries/cif_core.dic'
dictionary named 'cif_core.dic' version 2.4.1 from 2010-06-29.

Automatic conversion script
Id: cif_fix_enum 1527 2010-12-29 10:47:43Z saulius 
;
_cod_original_sg_symbol_H-M 'P 21/n'
_cod_database_code 4023329

loop_
_symmetry_equiv_pos_as_xyz
'x, y, z'
'-x+1/2, y+1/2, -z+1/2'
'-x, -y, -z'
'x-1/2, -y-1/2, z-1/2'

loop_
_atom_site_label
_atom_site_type_symbol
_atom_site_fract_x
_atom_site_fract_y
_atom_site_fract_z
_atom_site_U_iso_or_equiv
_atom_site_adp_type
_atom_site_occupancy
_atom_site_symmetry_multiplicity
_atom_site_calc_flag
_atom_site_refinement_flags
_atom_site_disorder_assembly
_atom_site_disorder_group
O1 O 0.74062(12) 0.01565(4) 0.43248(8) 0.02178(19) Uani 1 1 d . . .
O2 O -0.51920(13) 0.12429(4) 0.03724(9) 0.0302(2) Uani 1 1 d . . .
O3 O 0.79335(12) 0.13595(4) 0.54449(8) 0.02222(19) Uani 1 1 d . . .
O4 O 0.50244(12) 0.16590(4) 0.58955(8) 0.0235(2) Uani 1 1 d . . .
N1 N 0.29780(15) 0.01783(5) 0.23984(9) 0.0223(2) Uani 1 1 d . . .
N2 N 0.47373(15) 0.00066(5) 0.29302(9) 0.0221(2) Uani 1 1 d . . .
C3 C 0.56485(17) 0.03329(5) 0.38156(10) 0.0188(2) Uani 1 1 d . . .
C4 C 0.49057(17) 0.08572(5) 0.42786(10) 0.0186(2) Uani 1 1 d . . .
C5 C 0.31098(17) 0.10128(5) 0.37317(10) 0.0194(2) Uani 1 1 d . . .
H5 H 0.2493 0.1359 0.4000 0.023 Uiso 1 1 d R . .
C6 C 0.21707(17) 0.06663(5) 0.27718(10) 0.0185(2) Uani 1 1 d . . .
C7 C 0.82565(18) -0.03285(6) 0.37448(12) 0.0234(3) Uani 1 1 d . . .
H71 H 0.9505 -0.0411 0.4175 0.029(2) Uiso 1 1 d R . .
H72 H 0.7469 -0.0678 0.3743 0.029(2) Uiso 1 1 d R . .
H73 H 0.8364 -0.0219 0.2931 0.029(2) Uiso 1 1 d R . .
C8 C -0.6026(2) 0.09031(7) -0.06473(13) 0.0329(3) Uani 1 1 d . . .
H81 H -0.7340 0.1017 -0.0864 0.043(3) Uiso 1 1 d R . .
H82 H -0.5346 0.0977 -0.1312 0.043(3) Uiso 1 1 d R . .
H83 H -0.5958 0.0486 -0.0451 0.043(3) Uiso 1 1 d R . .
C11 C 0.83445(18) 0.17726(6) 0.64621(12) 0.0243(3) Uani 1 1 d . . .
C12 C 0.64013(18) 0.21093(5) 0.64283(12) 0.0228(3) Uani 1 1 d . . .
C13 C 0.8829(2) 0.13865(7) 0.75766(13) 0.0363(4) Uani 1 1 d . . .
H131 H 0.9929 0.1145 0.7505 0.043(3) Uiso 1 1 d R . .
H132 H 0.9096 0.1636 0.8277 0.043(3) Uiso 1 1 d R . .
H133 H 0.7759 0.1133 0.7656 0.043(3) Uiso 1 1 d R . .
C14 C 1.0026(2) 0.21581(7) 0.62657(18) 0.0437(4) Uani 1 1 d . . .
H141 H 1.1134 0.1911 0.6258 0.052(3) Uiso 1 1 d R . .
H143 H 0.9736 0.2361 0.5508 0.052(3) Uiso 1 1 d R . .
H142 H 1.0276 0.2446 0.6902 0.052(3) Uiso 1 1 d R . .
C15 C 0.5908(2) 0.22841(6) 0.76505(13) 0.0323(3) Uani 1 1 d . . .
H151 H 0.4685 0.2479 0.7546 0.043(3) Uiso 1 1 d R . .
H152 H 0.5856 0.1933 0.8134 0.043(3) Uiso 1 1 d R . .
H153 H 0.6864 0.2551 0.8045 0.043(3) Uiso 1 1 d R . .
C16 C 0.6178(2) 0.26419(6) 0.55776(14) 0.0349(3) Uani 1 1 d . . .
H161 H 0.4880 0.2782 0.5487 0.039(3) Uiso 1 1 d R . .
H162 H 0.7023 0.2958 0.5895 0.039(3) Uiso 1 1 d R . .
H163 H 0.6482 0.2522 0.4805 0.039(3) Uiso 1 1 d R . .
C21 C 0.02642(17) 0.08281(5) 0.21234(10) 0.0185(2) Uani 1 1 d . . .
C22 C -0.03349(18) 0.06139(5) 0.09626(11) 0.0216(2) Uani 1 1 d . . .
H22 H 0.0529 0.0376 0.0578 0.026 Uiso 1 1 d R . .
C23 C -0.21439(18) 0.07348(6) 0.03444(11) 0.0225(3) Uani 1 1 d . . .
H23 H -0.2536 0.0575 -0.0446 0.027 Uiso 1 1 d R . .
C24 C -0.33816(18) 0.10919(5) 0.08868(11) 0.0216(3) Uani 1 1 d . . .
C25 C -0.27879(18) 0.13224(5) 0.20343(11) 0.0222(3) Uani 1 1 d . . .
H25 H -0.3629 0.1576 0.2403 0.027 Uiso 1 1 d R . .
C26 C -0.10003(18) 0.11878(5) 0.26495(11) 0.0204(2) Uani 1 1 d . . .
H26 H -0.0624 0.1342 0.3447 0.024 Uiso 1 1 d R . .
B B 0.6007(2) 0.12821(6) 0.52505(12) 0.0196(3) Uani 1 1 d . . .

loop_
_atom_site_aniso_label
_atom_site_aniso_U_11
_atom_site_aniso_U_22
_atom_site_aniso_U_33
_atom_site_aniso_U_23
_atom_site_aniso_U_13
_atom_site_aniso_U_12
O1 0.0200(4) 0.0202(4) 0.0238(4) -0.0039(3) -0.0011(3) 0.0029(3)
O2 0.0231(5) 0.0335(5) 0.0312(5) -0.0041(4) -0.0054(4) 0.0075(4)
O3 0.0212(4) 0.0237(4) 0.0209(4) -0.0075(3) 0.0002(3) -0.0008(3)
O4 0.0208(5) 0.0213(4) 0.0274(5) -0.0085(4) 0.0002(4) -0.0014(3)
N1 0.0217(5) 0.0209(5) 0.0228(5) -0.0028(4) -0.0021(4) 0.0019(4)
N2 0.0210(5) 0.0206(5) 0.0233(5) -0.0039(4) -0.0012(4) 0.0017(4)
C3 0.0187(6) 0.0181(5) 0.0193(5) 0.0008(4) 0.0016(4) -0.0004(4)
C4 0.0208(6) 0.0174(5) 0.0175(5) -0.0003(4) 0.0019(4) -0.0013(4)
C5 0.0227(6) 0.0162(5) 0.0193(5) -0.0017(4) 0.0028(4) -0.0002(4)
C6 0.0203(6) 0.0175(5) 0.0173(5) -0.0001(4) 0.0014(4) -0.0008(4)
C7 0.0214(6) 0.0204(6) 0.0277(6) -0.0035(5) 0.0015(5) 0.0035(5)
C8 0.0242(7) 0.0343(7) 0.0368(8) -0.0027(6) -0.0073(6) 0.0004(6)
C11 0.0235(6) 0.0218(6) 0.0256(6) -0.0092(5) -0.0029(5) 0.0002(5)
C12 0.0241(6) 0.0167(5) 0.0262(6) -0.0052(5) -0.0008(5) -0.0011(4)
C13 0.0435(9) 0.0344(8) 0.0261(7) -0.0100(6) -0.0114(6) 0.0144(6)
C14 0.0281(8) 0.0384(9) 0.0640(11) -0.0198(8) 0.0049(7) -0.0099(6)
C15 0.0370(8) 0.0271(7) 0.0321(7) -0.0111(6) 0.0030(6) 0.0035(6)
C16 0.0429(9) 0.0215(7) 0.0382(8) 0.0011(6) -0.0014(6) 0.0021(6)
C21 0.0197(6) 0.0169(5) 0.0184(5) 0.0001(4) 0.0011(4) -0.0011(4)
C22 0.0226(6) 0.0215(6) 0.0206(6) -0.0024(5) 0.0022(5) 0.0021(5)
C23 0.0238(6) 0.0233(6) 0.0193(5) -0.0020(5) -0.0007(5) 0.0002(5)
C24 0.0198(6) 0.0203(6) 0.0237(6) 0.0035(5) -0.0004(5) 0.0008(4)
C25 0.0234(6) 0.0206(6) 0.0231(6) -0.0003(5) 0.0052(5) 0.0029(5)
C26 0.0242(6) 0.0196(6) 0.0171(5) -0.0003(4) 0.0023(4) -0.0011(5)
B 0.0222(7) 0.0173(6) 0.0185(6) -0.0001(5) 0.0000(5) 0.0009(5)

loop_
_atom_type_symbol
_atom_type_description
_atom_type_scat_dispersion_real
_atom_type_scat_dispersion_imag
_atom_type_scat_source
C C 0.0033 0.0016 'International Tables Vol C Tables 4.2.6.8 and 6.1.1.4'
H H 0.0000 0.0000 'International Tables Vol C Tables 4.2.6.8 and 6.1.1.4'
B B 0.0013 0.0007 'International Tables Vol C Tables 4.2.6.8 and 6.1.1.4'
N N 0.0061 0.0033 'International Tables Vol C Tables 4.2.6.8 and 6.1.1.4'
O O 0.0106 0.0060 'International Tables Vol C Tables 4.2.6.8 and 6.1.1.4'

loop_
_geom_angle_atom_site_label_1
_geom_angle_atom_site_label_2
_geom_angle_atom_site_label_3
_geom_angle
_geom_angle_site_symmetry_1
_geom_angle_site_symmetry_3
_geom_angle_publ_flag
C3 O1 C7 116.64(9) . . ?
C24 O2 C8 117.21(10) . . ?
B O3 C11 106.57(9) . . ?
B O4 C12 106.44(10) . . ?
C6 N1 N2 120.25(10) . . ?
C3 N2 N1 119.24(10) . . ?
N2 C3 O1 118.24(10) . . ?
N2 C3 C4 124.65(11) . . ?
O1 C3 C4 117.11(10) . . ?
C5 C4 C3 114.53(10) . . ?
C5 C4 B 119.33(11) . . ?
C3 C4 B 125.93(11) . . ?
C4 C5 C6 120.14(11) . . ?
C4 C5 H5 119.9 . . ?
C6 C5 H5 120.0 . . ?
N1 C6 C5 121.16(11) . . ?
N1 C6 C21 116.65(10) . . ?
C5 C6 C21 122.18(11) . . ?
O1 C7 H71 109.4 . . ?
O1 C7 H72 109.6 . . ?
H71 C7 H72 109.5 . . ?
O1 C7 H73 109.5 . . ?
H71 C7 H73 109.5 . . ?
H72 C7 H73 109.5 . . ?
O2 C8 H81 109.4 . . ?
O2 C8 H82 109.6 . . ?
H81 C8 H82 109.5 . . ?
O2 C8 H83 109.5 . . ?
H81 C8 H83 109.4 . . ?
H82 C8 H83 109.5 . . ?
O3 C11 C14 108.51(11) . . ?
O3 C11 C13 106.07(10) . . ?
C14 C11 C13 111.05(13) . . ?
O3 C11 C12 102.31(9) . . ?
C14 C11 C12 115.30(11) . . ?
C13 C11 C12 112.71(11) . . ?
O4 C12 C15 108.65(11) . . ?
O4 C12 C16 106.39(10) . . ?
C15 C12 C16 110.42(11) . . ?
O4 C12 C11 101.87(9) . . ?
C15 C12 C11 114.89(11) . . ?
C16 C12 C11 113.80(11) . . ?
C11 C13 H131 109.9 . . ?
C11 C13 H132 109.6 . . ?
H131 C13 H132 109.4 . . ?
C11 C13 H133 109.2 . . ?
H131 C13 H133 109.4 . . ?
H132 C13 H133 109.4 . . ?
C11 C14 H141 109.4 . . ?
C11 C14 H143 109.3 . . ?
H141 C14 H143 109.4 . . ?
C11 C14 H142 109.8 . . ?
H141 C14 H142 109.5 . . ?
H143 C14 H142 109.5 . . ?
C12 C15 H151 109.2 . . ?
C12 C15 H152 109.4 . . ?
H151 C15 H152 109.5 . . ?
C12 C15 H153 109.8 . . ?
H151 C15 H153 109.5 . . ?
H152 C15 H153 109.5 . . ?
C12 C16 H161 109.4 . . ?
C12 C16 H162 110.1 . . ?
H161 C16 H162 109.3 . . ?
C12 C16 H163 109.4 . . ?
H161 C16 H163 109.3 . . ?
H162 C16 H163 109.4 . . ?
C22 C21 C26 117.92(11) . . ?
C22 C21 C6 120.32(11) . . ?
C26 C21 C6 121.76(10) . . ?
C23 C22 C21 122.04(11) . . ?
C23 C22 H22 118.9 . . ?
C21 C22 H22 119.1 . . ?
C22 C23 C24 119.05(11) . . ?
C22 C23 H23 120.6 . . ?
C24 C23 H23 120.4 . . ?
O2 C24 C23 124.58(11) . . ?
O2 C24 C25 115.77(11) . . ?
C23 C24 C25 119.65(11) . . ?
C26 C25 C24 120.67(11) . . ?
C26 C25 H25 119.6 . . ?
C24 C25 H25 119.8 . . ?
C25 C26 C21 120.63(11) . . ?
C25 C26 H26 119.7 . . ?
C21 C26 H26 119.7 . . ?
O3 B O4 114.29(11) . . ?
O3 B C4 124.99(11) . . ?
O4 B C4 120.37(11) . . ?

loop_
_geom_bond_atom_site_label_1
_geom_bond_atom_site_label_2
_geom_bond_distance
_geom_bond_site_symmetry_2
_geom_bond_publ_flag
O1 C3 1.3487(14) . ?
O1 C7 1.4433(15) . ?
O2 C24 1.3672(15) . ?
O2 C8 1.4287(16) . ?
O3 B 1.3585(16) . ?
O3 C11 1.4661(14) . ?
O4 B 1.3672(16) . ?
O4 C12 1.4675(14) . ?
N1 C6 1.3299(15) . ?
N1 N2 1.3541(15) . ?
N2 C3 1.3230(15) . ?
C3 C4 1.4171(16) . ?
C4 C5 1.3717(17) . ?
C4 B 1.5668(17) . ?
C5 C6 1.4128(16) . ?
C5 H5 0.9599 . ?
C6 C21 1.4799(16) . ?
C7 H71 0.9600 . ?
C7 H72 0.9600 . ?
C7 H73 0.9600 . ?
C8 H81 0.9601 . ?
C8 H82 0.9602 . ?
C8 H83 0.9603 . ?
C11 C14 1.512(2) . ?
C11 C13 1.519(2) . ?
C11 C12 1.5631(18) . ?
C12 C15 1.5164(19) . ?
C12 C16 1.5228(19) . ?
C13 H131 0.9609 . ?
C13 H132 0.9609 . ?
C13 H133 0.9608 . ?
C14 H141 0.9603 . ?
C14 H143 0.9603 . ?
C14 H142 0.9601 . ?
C15 H151 0.9601 . ?
C15 H152 0.9602 . ?
C15 H153 0.9601 . ?
C16 H161 0.9613 . ?
C16 H162 0.9616 . ?
C16 H163 0.9615 . ?
C21 C22 1.3954(16) . ?
C21 C26 1.3977(17) . ?
C22 C23 1.3894(17) . ?
C22 H22 0.9600 . ?
C23 C24 1.3908(17) . ?
C23 H23 0.9600 . ?
C24 C25 1.3946(17) . ?
C25 C26 1.3817(17) . ?
C25 H25 0.9601 . ?
C26 H26 0.9600 . ?

loop_
_geom_torsion_atom_site_label_1
_geom_torsion_atom_site_label_2
_geom_torsion_atom_site_label_3
_geom_torsion_atom_site_label_4
_geom_torsion
_geom_torsion_site_symmetry_1
_geom_torsion_site_symmetry_2
_geom_torsion_site_symmetry_3
_geom_torsion_site_symmetry_4
_geom_torsion_publ_flag
C7 O1 C3 N2 8.49(16) . . . . ?
C7 O1 C3 C4 -171.84(10) . . . . ?
N2 C3 C4 B -174.65(12) . . . . ?
O1 C3 C4 B 5.72(18) . . . . ?
B C4 C5 C6 173.79(11) . . . . ?
N2 N1 C6 C21 178.75(11) . . . . ?
C4 C5 C6 C21 -177.69(11) . . . . ?
B O3 C11 C14 -145.63(12) . . . . ?
B O3 C11 C13 94.98(12) . . . . ?
B O3 C11 C12 -23.32(12) . . . . ?
B O4 C12 C15 -145.73(11) . . . . ?
B O4 C12 C16 95.38(12) . . . . ?
B O4 C12 C11 -24.07(12) . . . . ?
O3 C11 C12 O4 28.56(12) . . . . ?
C14 C11 C12 O4 146.12(12) . . . . ?
C13 C11 C12 O4 -84.93(12) . . . . ?
O3 C11 C12 C15 145.81(11) . . . . ?
C14 C11 C12 C15 -96.63(15) . . . . ?
C13 C11 C12 C15 32.32(15) . . . . ?
O3 C11 C12 C16 -85.51(12) . . . . ?
C14 C11 C12 C16 32.05(16) . . . . ?
C13 C11 C12 C16 161.00(11) . . . . ?
N1 C6 C21 C22 -21.34(17) . . . . ?
C5 C6 C21 C22 157.97(12) . . . . ?
N1 C6 C21 C26 157.58(11) . . . . ?
C5 C6 C21 C26 -23.10(18) . . . . ?
C8 O2 C24 C23 15.56(19) . . . . ?
C8 O2 C24 C25 -164.61(12) . . . . ?
C11 O3 B O4 9.12(14) . . . . ?
C11 O3 B C4 -177.62(11) . . . . ?
C12 O4 B O3 10.66(14) . . . . ?
C12 O4 B C4 -162.95(11) . . . . ?
C5 C4 B O3 -146.97(12) . . . . ?
C3 C4 B O3 27.48(19) . . . . ?
C5 C4 B O4 25.92(17) . . . . ?
C3 C4 B O4 -159.64(12) . . . . ?

loop_
_cod_related_entry_id
_cod_related_entry_database
_cod_related_entry_code
1 ChemSpider 30658652
